data_4068079
loop_
_publ_author_name
'Blasberg, Florian'
'Bolte, Michael'
'Wagner, Matthias'
'Lerner, Hans-Wolfram'

_publ_section_title
;
 An Approach to Pin Down the Solid-State Structure of the &#x201C;Turbo
 Grignard&#x201D;
;
_journal_issue 3
_journal_name_full Organometallics
_journal_page_first 1001
_journal_paper_doi 10.1021/om201080t
_journal_volume 31
_journal_year 2012
_chemical_formula_moiety 'C30 H62 Cl6 Mg4 O6'
_chemical_formula_sum 'C30 H62 Cl6 Mg4 O6'
_chemical_formula_weight 828.74
_chemical_name_systematic ?
_space_group_IT_number 14
_symmetry_cell_setting monoclinic
_symmetry_space_group_name_Hall '-P 2ybc'
_symmetry_space_group_name_H-M 'P 1 21/c 1'
_atom_sites_solution_hydrogens geom
_atom_sites_solution_primary direct
_atom_sites_solution_secondary difmap
_audit_creation_method SHELXL-97
_cell_angle_alpha 90.00
_cell_angle_beta 103.972(7)
_cell_angle_gamma 90.00
_cell_formula_units_Z 2
_cell_length_a 11.9019(12)
_cell_length_b 16.9005(16)
_cell_length_c 10.9900(10)
_cell_measurement_reflns_used 4529
_cell_measurement_temperature 173(2)
_cell_measurement_theta_max 25.9
_cell_measurement_theta_min 3.8
_cell_volume 2145.2(4)
_computing_cell_refinement 'X-Area (Stoe & Cie, 2001)'
_computing_data_collection 'X-Area (Stoe & Cie, 2001)'
_computing_data_reduction 'X-Area (Stoe & Cie, 2001)'
_computing_molecular_graphics 'XP (Sheldrick, 2008)'
_computing_publication_material SHELXL97
_computing_structure_refinement 'SHELXL97 (Sheldrick, 2008) '
_computing_structure_solution 'SHELXS97 (Sheldrick, 2008) '
_diffrn_ambient_temperature 173(2)
_diffrn_measured_fraction_theta_full 0.997
_diffrn_measured_fraction_theta_max 0.984
_diffrn_measurement_device_type 'STOE IPDS II two-circle-diffractometer'
_diffrn_measurement_method \w
_diffrn_radiation_monochromator graphite
_diffrn_radiation_source 'fine-focus sealed tube'
_diffrn_radiation_type MoK\a
_diffrn_radiation_wavelength 0.71073
_diffrn_reflns_av_R_equivalents 0.1109
_diffrn_reflns_av_sigmaI/netI 0.1545
_diffrn_reflns_limit_h_max 14
_diffrn_reflns_limit_h_min -14
_diffrn_reflns_limit_k_max 20
_diffrn_reflns_limit_k_min -19
_diffrn_reflns_limit_l_max 12
_diffrn_reflns_limit_l_min -13
_diffrn_reflns_number 12806
_diffrn_reflns_theta_full 25.00
_diffrn_reflns_theta_max 25.65
_diffrn_reflns_theta_min 3.53
_diffrn_standards_number 0
_exptl_absorpt_coefficient_mu 0.495
_exptl_absorpt_correction_T_max 0.8947
_exptl_absorpt_correction_T_min 0.8821
_exptl_absorpt_correction_type multi-scan
_exptl_absorpt_process_details 'MULABS (Spek, 2003; Blessing, 1995)'
_exptl_crystal_colour colourless
_exptl_crystal_density_diffrn 1.283
_exptl_crystal_density_method 'not measured'
_exptl_crystal_description block
_exptl_crystal_F_000 880
_exptl_crystal_size_max 0.26
_exptl_crystal_size_mid 0.24
_exptl_crystal_size_min 0.23
_refine_diff_density_max 0.366
_refine_diff_density_min -0.287
_refine_diff_density_rms 0.062
_refine_ls_extinction_method none
_refine_ls_goodness_of_fit_ref 0.743
_refine_ls_hydrogen_treatment constr
_refine_ls_matrix_type full
_refine_ls_number_parameters 208
_refine_ls_number_reflns 4006
_refine_ls_number_restraints 0
_refine_ls_restrained_S_all 0.743
_refine_ls_R_factor_all 0.1080
_refine_ls_R_factor_gt 0.0447
_refine_ls_shift/su_max 0.000
_refine_ls_shift/su_mean 0.000
_refine_ls_structure_factor_coef Fsqd
_refine_ls_weighting_details 'calc w=1/[\s^2^(Fo^2^)+(0.0225P)^2^] where P=(Fo^2^+2Fc^2^)/3'
_refine_ls_weighting_scheme calc
_refine_ls_wR_factor_gt 0.0838
_refine_ls_wR_factor_ref 0.0961
_reflns_number_gt 1969
_reflns_number_total 4006
_reflns_threshold_expression I>2\s(I)
_cod_data_source_file om201080t_si_002.cif
_cod_data_source_block wa1109
_cod_depositor_comments
;
The following automatic conversions were performed:

'_symmetry_cell_setting' value 'Monoclinic' changed to 'monoclinic'
according to /home/saulius/struct/CIF-dictionaries/cif_core.dic
dictionary named 'cif_core.dic' version 2.4.1 from 2010-06-29.

Automatic conversion script
Id: cif_fix_values 1715 2011-07-08 13:25:40Z adriana 
;
_cod_original_sg_symbol_H-M P21/c
_cod_database_code 4068079

loop_
_symmetry_equiv_pos_as_xyz
'x, y, z'
'-x, y+1/2, -z+1/2'
'-x, -y, -z'
'x, -y-1/2, z-1/2'

loop_
_atom_site_label
_atom_site_type_symbol
_atom_site_fract_x
_atom_site_fract_y
_atom_site_fract_z
_atom_site_U_iso_or_equiv
_atom_site_adp_type
_atom_site_occupancy
_atom_site_symmetry_multiplicity
_atom_site_calc_flag
_atom_site_refinement_flags
_atom_site_disorder_assembly
_atom_site_disorder_group
Mg1 Mg 0.42745(12) 0.52146(8) 0.13171(12) 0.0259(3) Uani 1 1 d . . .
Mg2 Mg 0.74335(12) 0.48016(8) 0.19822(12) 0.0298(3) Uani 1 1 d . . .
Cl1 Cl 0.27478(10) 0.60052(6) -0.01439(10) 0.0364(3) Uani 1 1 d . . .
Cl2 Cl 0.58917(8) 0.57733(5) 0.04396(9) 0.0254(2) Uani 1 1 d . . .
Cl3 Cl 0.57833(9) 0.44368(5) 0.28043(9) 0.0312(2) Uani 1 1 d . . .
C1 C 0.8553(4) 0.5790(2) 0.2695(4) 0.0376(10) Uani 1 1 d . . .
H1 H 0.9268 0.5569 0.3267 0.045 Uiso 1 1 calc R . .
C2 C 0.7984(4) 0.6333(3) 0.3479(5) 0.0560(14) Uani 1 1 d . . .
H2A H 0.7743 0.6021 0.4125 0.084 Uiso 1 1 calc R . .
H2B H 0.7305 0.6587 0.2937 0.084 Uiso 1 1 calc R . .
H2C H 0.8538 0.6739 0.3881 0.084 Uiso 1 1 calc R . .
C3 C 0.8937(5) 0.6271(3) 0.1702(5) 0.0600(15) Uani 1 1 d . . .
H3A H 0.9315 0.5922 0.1209 0.090 Uiso 1 1 calc R . .
H3B H 0.9484 0.6680 0.2108 0.090 Uiso 1 1 calc R . .
H3C H 0.8261 0.6521 0.1148 0.090 Uiso 1 1 calc R . .
O1 O 0.2983(2) 0.46611(15) 0.2002(3) 0.0358(7) Uani 1 1 d . A .
C11 C 0.1927(5) 0.5023(3) 0.2162(6) 0.0666(18) Uani 1 1 d . . .
H11A H 0.1423 0.5171 0.1338 0.080 Uiso 0.55(2) 1 calc PR A 1
H11B H 0.2106 0.5506 0.2683 0.080 Uiso 0.55(2) 1 calc PR A 1
H11C H 0.2060 0.5268 0.3003 0.080 Uiso 0.45(2) 1 calc PR A 2
H11D H 0.1672 0.5441 0.1524 0.080 Uiso 0.45(2) 1 calc PR A 2
C12 C 0.1355(11) 0.4442(6) 0.2777(17) 0.060(4) Uiso 0.55(2) 1 d P A 1
H12A H 0.0503 0.4494 0.2493 0.073 Uiso 0.55(2) 1 calc PR A 1
H12B H 0.1585 0.4509 0.3698 0.073 Uiso 0.55(2) 1 calc PR A 1
C12' C 0.1057(13) 0.4420(7) 0.203(2) 0.064(5) Uiso 0.45(2) 1 d P A 2
H12C H 0.0599 0.4386 0.1147 0.077 Uiso 0.45(2) 1 calc PR A 2
H12D H 0.0528 0.4526 0.2577 0.077 Uiso 0.45(2) 1 calc PR A 2
C13 C 0.1737(6) 0.3673(3) 0.2412(7) 0.093(3) Uani 1 1 d . . .
H13A H 0.1179 0.3468 0.1659 0.111 Uiso 0.55(2) 1 calc PR A 1
H13B H 0.1801 0.3285 0.3101 0.111 Uiso 0.55(2) 1 calc PR A 1
H13C H 0.1822 0.3568 0.3316 0.111 Uiso 0.45(2) 1 calc PR A 2
H13D H 0.1343 0.3216 0.1927 0.111 Uiso 0.45(2) 1 calc PR A 2
C14 C 0.2880(4) 0.3809(2) 0.2143(5) 0.0471(13) Uani 1 1 d . A .
H14A H 0.3507 0.3611 0.2840 0.056 Uiso 1 1 calc R . .
H14B H 0.2930 0.3533 0.1363 0.056 Uiso 1 1 calc R . .
O2 O 0.4416(3) 0.61099(13) 0.2634(2) 0.0324(7) Uani 1 1 d . B .
C21 C 0.4600(6) 0.6006(2) 0.3983(4) 0.0573(15) Uani 1 1 d . . .
H21A H 0.5146 0.5565 0.4269 0.069 Uiso 0.40(2) 1 calc PR B 1
H21B H 0.3857 0.5877 0.4192 0.069 Uiso 0.40(2) 1 calc PR B 1
H21C H 0.5389 0.5804 0.4354 0.069 Uiso 0.60(2) 1 calc PR B 2
H21D H 0.4027 0.5633 0.4179 0.069 Uiso 0.60(2) 1 calc PR B 2
C22 C 0.5070(17) 0.6737(6) 0.4608(11) 0.035(4) Uiso 0.40(2) 1 d P B 1
H22A H 0.4668 0.6877 0.5269 0.042 Uiso 0.40(2) 1 calc PR B 1
H22B H 0.5907 0.6677 0.4999 0.042 Uiso 0.40(2) 1 calc PR B 1
C22' C 0.4443(12) 0.6822(4) 0.4467(8) 0.041(3) Uiso 0.60(2) 1 d P B 2
H22C H 0.3615 0.6933 0.4414 0.049 Uiso 0.60(2) 1 calc PR B 2
H22D H 0.4886 0.6883 0.5348 0.049 Uiso 0.60(2) 1 calc PR B 2
C23 C 0.4885(6) 0.7339(3) 0.3653(5) 0.0693(18) Uani 1 1 d . . .
H23A H 0.5597 0.7658 0.3737 0.083 Uiso 0.40(2) 1 calc PR B 1
H23B H 0.4252 0.7696 0.3748 0.083 Uiso 0.40(2) 1 calc PR B 1
H23C H 0.5735 0.7396 0.3949 0.083 Uiso 0.60(2) 1 calc PR B 2
H23D H 0.4525 0.7869 0.3619 0.083 Uiso 0.60(2) 1 calc PR B 2
C24 C 0.4575(4) 0.6953(2) 0.2396(4) 0.0387(12) Uani 1 1 d . B .
H24A H 0.3852 0.7183 0.1875 0.046 Uiso 1 1 calc R . .
H24B H 0.5202 0.7026 0.1956 0.046 Uiso 1 1 calc R . .
O3 O 0.8461(3) 0.39248(15) 0.3106(3) 0.0373(7) Uani 1 1 d . . .
C31 C 0.8530(5) 0.3078(2) 0.2898(5) 0.0469(12) Uani 1 1 d . . .
H31A H 0.9030 0.2967 0.2318 0.056 Uiso 1 1 calc R . .
H31B H 0.7751 0.2856 0.2539 0.056 Uiso 1 1 calc R . .
C32 C 0.9044(5) 0.2729(3) 0.4174(5) 0.0624(16) Uani 1 1 d . . .
H32A H 0.8729 0.2194 0.4249 0.075 Uiso 1 1 calc R . .
H32B H 0.9897 0.2695 0.4335 0.075 Uiso 1 1 calc R . .
C33 C 0.8693(5) 0.3293(3) 0.5060(5) 0.0613(15) Uani 1 1 d . . .
H33A H 0.9224 0.3265 0.5904 0.074 Uiso 1 1 calc R . .
H33B H 0.7891 0.3192 0.5127 0.074 Uiso 1 1 calc R . .
C34 C 0.8790(5) 0.4067(3) 0.4440(4) 0.0584(15) Uani 1 1 d . . .
H34A H 0.8269 0.4463 0.4679 0.070 Uiso 1 1 calc R . .
H34B H 0.9595 0.4268 0.4692 0.070 Uiso 1 1 calc R . .

loop_
_atom_site_aniso_label
_atom_site_aniso_U_11
_atom_site_aniso_U_22
_atom_site_aniso_U_33
_atom_site_aniso_U_23
_atom_site_aniso_U_13
_atom_site_aniso_U_12
Mg1 0.0333(8) 0.0238(6) 0.0204(7) -0.0021(5) 0.0063(6) -0.0016(5)
Mg2 0.0336(8) 0.0295(7) 0.0238(7) -0.0020(6) 0.0016(6) 0.0014(6)
Cl1 0.0419(7) 0.0364(6) 0.0268(5) -0.0058(4) 0.0001(5) 0.0125(5)
Cl2 0.0312(6) 0.0224(4) 0.0216(5) -0.0009(4) 0.0045(4) -0.0011(4)
Cl3 0.0376(6) 0.0305(5) 0.0239(5) 0.0050(4) 0.0044(5) -0.0003(5)
C1 0.034(2) 0.035(2) 0.038(3) -0.001(2) -0.003(2) -0.003(2)
C2 0.052(3) 0.049(3) 0.058(3) -0.018(3) -0.004(3) 0.001(2)
C3 0.054(3) 0.067(3) 0.054(3) 0.005(3) 0.004(3) -0.021(3)
O1 0.0392(18) 0.0270(15) 0.0457(19) -0.0010(13) 0.0193(16) -0.0013(12)
C11 0.058(4) 0.046(3) 0.113(5) 0.006(3) 0.055(4) 0.007(3)
C13 0.109(6) 0.044(3) 0.159(7) -0.006(4) 0.099(6) -0.021(3)
C14 0.058(3) 0.027(2) 0.060(3) 0.011(2) 0.022(3) -0.005(2)
O2 0.059(2) 0.0197(13) 0.0188(14) -0.0002(11) 0.0099(14) -0.0037(13)
C21 0.128(5) 0.027(2) 0.022(2) -0.0013(19) 0.026(3) -0.004(3)
C23 0.130(6) 0.029(3) 0.037(3) -0.005(2) -0.002(3) 0.005(3)
C24 0.071(4) 0.0152(19) 0.029(2) 0.0064(17) 0.012(2) 0.0024(19)
O3 0.0485(19) 0.0288(15) 0.0259(15) -0.0043(12) -0.0081(14) 0.0072(13)
C31 0.057(3) 0.029(2) 0.048(3) -0.002(2) 0.000(3) -0.002(2)
C32 0.081(4) 0.036(3) 0.064(4) 0.018(2) 0.006(3) 0.002(3)
C33 0.064(4) 0.072(4) 0.048(3) 0.009(3) 0.013(3) 0.007(3)
C34 0.089(4) 0.049(3) 0.024(2) -0.003(2) -0.012(3) 0.022(3)

loop_
_atom_type_symbol
_atom_type_description
_atom_type_scat_dispersion_real
_atom_type_scat_dispersion_imag
_atom_type_scat_source
C C 0.0033 0.0016 'International Tables Vol C Tables 4.2.6.8 and 6.1.1.4'
H H 0.0000 0.0000 'International Tables Vol C Tables 4.2.6.8 and 6.1.1.4'
Cl Cl 0.1484 0.1585 'International Tables Vol C Tables 4.2.6.8 and 6.1.1.4'
Mg Mg 0.0486 0.0363 'International Tables Vol C Tables 4.2.6.8 and 6.1.1.4'
O O 0.0106 0.0060 'International Tables Vol C Tables 4.2.6.8 and 6.1.1.4'

loop_
_geom_angle_atom_site_label_1
_geom_angle_atom_site_label_2
_geom_angle_atom_site_label_3
_geom_angle
_geom_angle_site_symmetry_1
_geom_angle_site_symmetry_3
O2 Mg1 O1 91.03(11) . .
O2 Mg1 Cl3 90.18(9) . .
O1 Mg1 Cl3 90.22(10) . .
O2 Mg1 Cl1 88.97(9) . .
O1 Mg1 Cl1 89.24(10) . .
Cl3 Mg1 Cl1 178.98(7) . .
O2 Mg1 Cl2 174.48(9) . 3_665
O1 Mg1 Cl2 92.92(9) . 3_665
Cl3 Mg1 Cl2 93.66(5) . 3_665
Cl1 Mg1 Cl2 87.23(5) . 3_665
O2 Mg1 Cl2 93.02(9) . .
O1 Mg1 Cl2 175.26(10) . .
Cl3 Mg1 Cl2 87.30(6) . .
Cl1 Mg1 Cl2 93.30(6) . .
Cl2 Mg1 Cl2 83.22(5) 3_665 .
O3 Mg2 C1 96.34(15) . .
O3 Mg2 Cl1 90.87(9) . 3_665
C1 Mg2 Cl1 131.68(13) . 3_665
O3 Mg2 Cl3 90.61(10) . .
C1 Mg2 Cl3 122.96(13) . .
Cl1 Mg2 Cl3 104.59(6) 3_665 .
O3 Mg2 Cl2 172.25(10) . .
C1 Mg2 Cl2 91.34(12) . .
Cl1 Mg2 Cl2 84.76(5) 3_665 .
Cl3 Mg2 Cl2 84.32(5) . .
Mg2 Cl1 Mg1 98.07(6) 3_665 .
Mg1 Cl2 Mg1 96.78(5) 3_665 .
Mg1 Cl2 Mg2 89.65(5) 3_665 .
Mg1 Cl2 Mg2 89.88(5) . .
Mg2 Cl3 Mg1 98.13(6) . .
C3 C1 C2 109.7(4) . .
C3 C1 Mg2 114.8(3) . .
C2 C1 Mg2 110.5(3) . .
C3 C1 H1 107.2 . .
C2 C1 H1 107.2 . .
Mg2 C1 H1 107.2 . .
C1 C2 H2A 109.5 . .
C1 C2 H2B 109.5 . .
H2A C2 H2B 109.5 . .
C1 C2 H2C 109.5 . .
H2A C2 H2C 109.5 . .
H2B C2 H2C 109.5 . .
C1 C3 H3A 109.5 . .
C1 C3 H3B 109.5 . .
H3A C3 H3B 109.5 . .
C1 C3 H3C 109.5 . .
H3A C3 H3C 109.5 . .
H3B C3 H3C 109.5 . .
C11 O1 C14 107.9(3) . .
C11 O1 Mg1 126.2(2) . .
C14 O1 Mg1 124.7(2) . .
C12' C11 O1 108.2(6) . .
O1 C11 C12 106.8(5) . .
O1 C11 H11A 110.4 . .
C12 C11 H11A 110.4 . .
O1 C11 H11B 110.4 . .
C12 C11 H11B 110.4 . .
H11A C11 H11B 108.6 . .
C12' C11 H11C 110.1 . .
O1 C11 H11C 110.1 . .
H11A C11 H11C 132.3 . .
C12' C11 H11D 110.1 . .
O1 C11 H11D 110.1 . .
H11C C11 H11D 108.4 . .
C11 C12 C13 105.2(8) . .
C11 C12 H12A 110.7 . .
C13 C12 H12A 110.7 . .
C11 C12 H12B 110.7 . .
C13 C12 H12B 110.7 . .
H12A C12 H12B 108.8 . .
C11 C12' C13 104.0(10) . .
C11 C12' H12C 111.0 . .
C13 C12' H12C 111.0 . .
C11 C12' H12D 111.0 . .
C13 C12' H12D 111.0 . .
H12C C12' H12D 109.0 . .
C12 C13 C14 106.1(5) . .
C14 C13 C12' 105.7(6) . .
C12 C13 H13A 110.5 . .
C14 C13 H13A 110.5 . .
C12 C13 H13B 110.5 . .
C14 C13 H13B 110.5 . .
H13A C13 H13B 108.7 . .
C14 C13 H13C 110.6 . .
C12' C13 H13C 110.6 . .
C14 C13 H13D 110.6 . .
C12' C13 H13D 110.6 . .
H13C C13 H13D 108.7 . .
O1 C14 C13 106.3(4) . .
O1 C14 H14A 110.5 . .
C13 C14 H14A 110.5 . .
O1 C14 H14B 110.5 . .
C13 C14 H14B 110.5 . .
H14A C14 H14B 108.7 . .
C21 O2 C24 107.6(3) . .
C21 O2 Mg1 126.2(2) . .
C24 O2 Mg1 125.2(2) . .
O2 C21 C22 109.0(5) . .
O2 C21 C22' 104.4(4) . .
O2 C21 H21A 109.9 . .
C22 C21 H21A 109.9 . .
O2 C21 H21B 109.9 . .
C22 C21 H21B 109.9 . .
C22' C21 H21B 85.8 . .
H21A C21 H21B 108.3 . .
O2 C21 H21C 110.9 . .
C22' C21 H21C 110.9 . .
O2 C21 H21D 110.9 . .
C22' C21 H21D 110.9 . .
H21C C21 H21D 108.9 . .
C23 C22 C21 106.3(8) . .
C23 C22 H22A 110.5 . .
C21 C22 H22A 110.5 . .
C23 C22 H22B 110.5 . .
C21 C22 H22B 110.5 . .
H22A C22 H22B 108.7 . .
C23 C22' C21 103.9(6) . .
C23 C22' H22C 111.0 . .
C21 C22' H22C 111.0 . .
C23 C22' H22D 111.0 . .
C21 C22' H22D 111.0 . .
H22C C22' H22D 109.0 . .
C22' C23 C24 105.4(5) . .
C22 C23 C24 109.1(5) . .
C22' C23 H23A 135.0 . .
C22 C23 H23A 109.9 . .
C24 C23 H23A 109.9 . .
C22 C23 H23B 109.9 . .
C24 C23 H23B 109.9 . .
H23A C23 H23B 108.3 . .
C22' C23 H23C 110.7 . .
C24 C23 H23C 110.7 . .
H23B C23 H23C 130.4 . .
C22' C23 H23D 110.7 . .
C22 C23 H23D 131.0 . .
C24 C23 H23D 110.7 . .
H23A C23 H23D 82.1 . .
H23C C23 H23D 108.8 . .
O2 C24 C23 105.9(3) . .
O2 C24 H24A 110.6 . .
C23 C24 H24A 110.6 . .
O2 C24 H24B 110.6 . .
C23 C24 H24B 110.6 . .
H24A C24 H24B 108.7 . .
C34 O3 C31 108.2(3) . .
C34 O3 Mg2 116.9(2) . .
C31 O3 Mg2 130.0(3) . .
O3 C31 C32 105.3(4) . .
O3 C31 H31A 110.7 . .
C32 C31 H31A 110.7 . .
O3 C31 H31B 110.7 . .
C32 C31 H31B 110.7 . .
H31A C31 H31B 108.8 . .
C33 C32 C31 104.1(4) . .
C33 C32 H32A 110.9 . .
C31 C32 H32A 110.9 . .
C33 C32 H32B 110.9 . .
C31 C32 H32B 110.9 . .
H32A C32 H32B 109.0 . .
C32 C33 C34 101.4(4) . .
C32 C33 H33A 111.5 . .
C34 C33 H33A 111.5 . .
C32 C33 H33B 111.5 . .
C34 C33 H33B 111.5 . .
H33A C33 H33B 109.3 . .
O3 C34 C33 106.6(4) . .
O3 C34 H34A 110.4 . .
C33 C34 H34A 110.4 . .
O3 C34 H34B 110.4 . .
C33 C34 H34B 110.4 . .
H34A C34 H34B 108.6 . .

loop_
_geom_bond_atom_site_label_1
_geom_bond_atom_site_label_2
_geom_bond_distance
_geom_bond_site_symmetry_2
Mg1 O2 2.072(3) .
Mg1 O1 2.089(3) .
Mg1 Cl3 2.4913(17) .
Mg1 Cl1 2.5012(18) .
Mg1 Cl2 2.5238(15) 3_665
Mg1 Cl2 2.5343(16) .
Mg2 O3 2.119(3) .
Mg2 C1 2.162(4) .
Mg2 Cl1 2.4035(16) 3_665
Mg2 Cl3 2.4311(18) .
Mg2 Cl2 2.7269(17) .
Cl1 Mg2 2.4036(16) 3_665
Cl2 Mg1 2.5237(15) 3_665
C1 C3 1.516(6) .
C1 C2 1.526(6) .
C1 H1 1.0000 .
C2 H2A 0.9800 .
C2 H2B 0.9800 .
C2 H2C 0.9800 .
C3 H3A 0.9800 .
C3 H3B 0.9800 .
C3 H3C 0.9800 .
O1 C11 1.446(5) .
O1 C14 1.456(4) .
C11 C12' 1.435(14) .
C11 C12 1.451(11) .
C11 H11A 0.9900 .
C11 H11B 0.9900 .
C11 H11C 0.9900 .
C11 H11D 0.9900 .
C12 C13 1.465(11) .
C12 H12A 0.9900 .
C12 H12B 0.9900 .
C12' C13 1.504(14) .
C12' H12C 0.9900 .
C12' H12D 0.9900 .
C13 C14 1.479(6) .
C13 H13A 0.9900 .
C13 H13B 0.9900 .
C13 H13C 0.9900 .
C13 H13D 0.9900 .
C14 H14A 0.9900 .
C14 H14B 0.9900 .
O2 C21 1.456(5) .
O2 C24 1.469(4) .
C21 C22 1.458(12) .
C21 C22' 1.506(9) .
C21 H21A 0.9900 .
C21 H21B 0.9900 .
C21 H21C 0.9900 .
C21 H21D 0.9900 .
C22 C23 1.440(12) .
C22 H22A 0.9900 .
C22 H22B 0.9900 .
C22' C23 1.438(9) .
C22' H22C 0.9900 .
C22' H22D 0.9900 .
C23 C24 1.490(6) .
C23 H23A 0.9900 .
C23 H23B 0.9900 .
C23 H23C 0.9900 .
C23 H23D 0.9900 .
C24 H24A 0.9900 .
C24 H24B 0.9900 .
O3 C34 1.443(5) .
O3 C31 1.455(4) .
C31 C32 1.507(7) .
C31 H31A 0.9900 .
C31 H31B 0.9900 .
C32 C33 1.491(7) .
C32 H32A 0.9900 .
C32 H32B 0.9900 .
C33 C34 1.493(7) .
C33 H33A 0.9900 .
C33 H33B 0.9900 .
C34 H34A 0.9900 .
C34 H34B 0.9900 .

loop_
_geom_torsion_atom_site_label_1
_geom_torsion_atom_site_label_2
_geom_torsion_atom_site_label_3
_geom_torsion_atom_site_label_4
_geom_torsion
_geom_torsion_site_symmetry_1
_geom_torsion_site_symmetry_4
O2 Mg1 Cl1 Mg2 171.63(9) . 3_665
O1 Mg1 Cl1 Mg2 -97.33(9) . 3_665
Cl3 Mg1 Cl1 Mg2 -155(4) . 3_665
Cl2 Mg1 Cl1 Mg2 -4.37(6) 3_665 3_665
Cl2 Mg1 Cl1 Mg2 78.66(6) . 3_665
O2 Mg1 Cl2 Mg1 -175.96(10) . 3_665
O1 Mg1 Cl2 Mg1 35.5(14) . 3_665
Cl3 Mg1 Cl2 Mg1 94.01(5) . 3_665
Cl1 Mg1 Cl2 Mg1 -86.81(5) . 3_665
Cl2 Mg1 Cl2 Mg1 0.0 3_665 3_665
O2 Mg1 Cl2 Mg2 94.41(9) . .
O1 Mg1 Cl2 Mg2 -54.2(14) . .
Cl3 Mg1 Cl2 Mg2 4.38(5) . .
Cl1 Mg1 Cl2 Mg2 -176.45(5) . .
Cl2 Mg1 Cl2 Mg2 -89.63(5) 3_665 .
O3 Mg2 Cl2 Mg1 -51.9(8) . 3_665
C1 Mg2 Cl2 Mg1 135.72(13) . 3_665
Cl1 Mg2 Cl2 Mg1 3.98(5) 3_665 3_665
Cl3 Mg2 Cl2 Mg1 -101.29(5) . 3_665
O3 Mg2 Cl2 Mg1 44.8(8) . .
C1 Mg2 Cl2 Mg1 -127.49(13) . .
Cl1 Mg2 Cl2 Mg1 100.77(6) 3_665 .
Cl3 Mg2 Cl2 Mg1 -4.50(5) . .
O3 Mg2 Cl3 Mg1 -169.50(8) . .
C1 Mg2 Cl3 Mg1 92.53(16) . .
Cl1 Mg2 Cl3 Mg1 -78.44(7) 3_665 .
Cl2 Mg2 Cl3 Mg1 4.63(5) . .
O2 Mg1 Cl3 Mg2 -97.97(9) . .
O1 Mg1 Cl3 Mg2 171.00(9) . .
Cl1 Mg1 Cl3 Mg2 -131(4) . .
Cl2 Mg1 Cl3 Mg2 78.06(6) 3_665 .
Cl2 Mg1 Cl3 Mg2 -4.96(6) . .
O3 Mg2 C1 C3 124.9(3) . .
Cl1 Mg2 C1 C3 28.0(4) 3_665 .
Cl3 Mg2 C1 C3 -140.2(3) . .
Cl2 Mg2 C1 C3 -56.1(3) . .
O3 Mg2 C1 C2 -110.5(3) . .
Cl1 Mg2 C1 C2 152.7(3) 3_665 .
Cl3 Mg2 C1 C2 -15.6(4) . .
Cl2 Mg2 C1 C2 68.5(3) . .
O2 Mg1 O1 C11 53.6(4) . .
Cl3 Mg1 O1 C11 143.8(4) . .
Cl1 Mg1 O1 C11 -35.3(4) . .
Cl2 Mg1 O1 C11 -122.5(4) 3_665 .
Cl2 Mg1 O1 C11 -157.8(13) . .
O2 Mg1 O1 C14 -140.3(3) . .
Cl3 Mg1 O1 C14 -50.1(3) . .
Cl1 Mg1 O1 C14 130.8(3) . .
Cl2 Mg1 O1 C14 43.6(3) 3_665 .
Cl2 Mg1 O1 C14 8.3(16) . .
C14 O1 C11 C12' -16.9(11) . .
Mg1 O1 C11 C12' 151.1(10) . .
C14 O1 C11 C12 17.6(9) . .
Mg1 O1 C11 C12 -174.4(8) . .
C12' C11 C12 C13 70.4(14) . .
O1 C11 C12 C13 -27.3(12) . .
O1 C11 C12' C13 27.1(15) . .
C12 C11 C12' C13 -65.9(14) . .
C11 C12 C13 C14 26.6(13) . .
C11 C12 C13 C12' -67.4(14) . .
C11 C12' C13 C12 68.2(15) . .
C11 C12' C13 C14 -27.2(15) . .
C11 O1 C14 C13 -0.9(6) . .
Mg1 O1 C14 C13 -169.1(4) . .
C12 C13 C14 O1 -15.9(10) . .
C12' C13 C14 O1 17.3(11) . .
O1 Mg1 O2 C21 52.8(4) . .
Cl3 Mg1 O2 C21 -37.5(4) . .
Cl1 Mg1 O2 C21 142.0(4) . .
Cl2 Mg1 O2 C21 -171.5(10) 3_665 .
Cl2 Mg1 O2 C21 -124.8(4) . .
O1 Mg1 O2 C24 -140.0(3) . .
Cl3 Mg1 O2 C24 129.8(3) . .
Cl1 Mg1 O2 C24 -50.8(3) . .
Cl2 Mg1 O2 C24 -4.3(14) 3_665 .
Cl2 Mg1 O2 C24 42.5(3) . .
C24 O2 C21 C22 -10.0(10) . .
Mg1 O2 C21 C22 159.1(9) . .
C24 O2 C21 C22' 19.8(7) . .
Mg1 O2 C21 C22' -171.1(6) . .
O2 C21 C22 C23 14.9(14) . .
C22' C21 C22 C23 -70.7(14) . .
O2 C21 C22' C23 -34.0(10) . .
C22 C21 C22' C23 69.1(12) . .
C21 C22' C23 C22 -66.7(12) . .
C21 C22' C23 C24 34.9(10) . .
C21 C22 C23 C22' 73.7(14) . .
C21 C22 C23 C24 -14.1(14) . .
C21 O2 C24 C23 1.3(6) . .
Mg1 O2 C24 C23 -168.0(3) . .
C22' C23 C24 O2 -22.9(8) . .
C22 C23 C24 O2 8.0(10) . .
C1 Mg2 O3 C34 52.6(4) . .
Cl1 Mg2 O3 C34 -175.3(3) 3_665 .
Cl3 Mg2 O3 C34 -70.7(3) . .
Cl2 Mg2 O3 C34 -119.7(7) . .
C1 Mg2 O3 C31 -155.5(4) . .
Cl1 Mg2 O3 C31 -23.4(4) 3_665 .
Cl3 Mg2 O3 C31 81.2(4) . .
Cl2 Mg2 O3 C31 32.2(10) . .
C34 O3 C31 C32 -6.0(5) . .
Mg2 O3 C31 C32 -159.8(3) . .
O3 C31 C32 C33 27.5(5) . .
C31 C32 C33 C34 -37.3(5) . .
C31 O3 C34 C33 -17.9(5) . .
Mg2 O3 C34 C33 139.8(3) . .
C32 C33 C34 O3 34.4(5) . .
